data_1514297
loop_
_publ_author_name
'Mori, Keiji'
'Wakazawa, Manari'
'Akiyama, Takahiko'

_publ_section_title
;
 Stereoselective construction of all-carbon quaternary center by means of
 chiral phosphoric acid: highly enantioselective Friedel--Crafts reaction
 of indoles with \b,\b-disubstituted nitroalkenes
;
_journal_issue 5
_journal_name_full 'Chemical Science'
_journal_page_first 1799
_journal_paper_doi 10.1039/c3sc53542h
_journal_volume 5
_journal_year 2014
_chemical_absolute_configuration ad
_chemical_formula_sum 'C25 H21 Br N2 O3'
_chemical_formula_weight 477.35
_chemical_name_systematic
; 
 ? 
;
_space_group_IT_number 4
_symmetry_cell_setting monoclinic
_symmetry_space_group_name_Hall 'P 2yb'
_symmetry_space_group_name_H-M 'P 1 21 1'
_atom_sites_solution_hydrogens geom
_atom_sites_solution_primary direct
_atom_sites_solution_secondary difmap
_audit_creation_method SHELXL-97
_cell_angle_alpha 90.00
_cell_angle_beta 90.326(2)
_cell_angle_gamma 90.00
_cell_formula_units_Z 4
_cell_length_a 9.7989(16)
_cell_length_b 9.7523(16)
_cell_length_c 22.829(4)
_cell_measurement_reflns_used 3488
_cell_measurement_temperature 123
_cell_measurement_theta_max 24.67
_cell_measurement_theta_min 2.26
_cell_volume 2181.5(6)
_computing_cell_refinement 'APEX2 (Bruker AXS, 2006)'
_computing_data_collection 'APEX2 (Bruker AXS, 2006)'
_computing_data_reduction 'SAINT (Bruker AXS, 2004)'
_computing_molecular_graphics 'XSHEL (Bruker AXS,2002)'
_computing_publication_material 'XCIF (Bruker AXS, 2001)'
_computing_structure_refinement 'SHELXL-97 (Sheldrick, 1997)'
_computing_structure_solution 'SHELXS-97 (Sheldrick, 1997)'
_diffrn_ambient_temperature 123
_diffrn_detector_area_resol_mean 8.333
_diffrn_measured_fraction_theta_full 0.970
_diffrn_measured_fraction_theta_max 0.970
_diffrn_measurement_device_type 'Bruker APEXII CCD area detector'
_diffrn_measurement_method 'phi and omega scans'
_diffrn_radiation_monochromator 'Bruker Helios multilayer confocal mirror'
_diffrn_radiation_source 'Bruker TXS fine-focus rotating anode'
_diffrn_radiation_type MoK\a
_diffrn_radiation_wavelength 0.71073
_diffrn_reflns_av_R_equivalents 0.0280
_diffrn_reflns_av_sigmaI/netI 0.0974
_diffrn_reflns_limit_h_max 12
_diffrn_reflns_limit_h_min -12
_diffrn_reflns_limit_k_max 12
_diffrn_reflns_limit_k_min -12
_diffrn_reflns_limit_l_max 29
_diffrn_reflns_limit_l_min -22
_diffrn_reflns_number 12323
_diffrn_reflns_theta_full 27.55
_diffrn_reflns_theta_max 27.55
_diffrn_reflns_theta_min 1.78
_exptl_absorpt_coefficient_mu 1.914
_exptl_absorpt_correction_T_max 0.8317
_exptl_absorpt_correction_T_min 0.7008
_exptl_absorpt_correction_type empirical
_exptl_absorpt_process_details
;
SADABS Sheldrick 1996
;
_exptl_crystal_colour colorless
_exptl_crystal_density_diffrn 1.453
_exptl_crystal_density_method 'not measured'
_exptl_crystal_description 'stick '
_exptl_crystal_F_000 976
_exptl_crystal_size_max 0.20
_exptl_crystal_size_mid 0.10
_exptl_crystal_size_min 0.10
_refine_diff_density_max 1.570
_refine_diff_density_min -1.017
_refine_diff_density_rms 0.087
_refine_ls_abs_structure_details 'Flack H D (1983), Acta Cryst. A39, 876-881'
_refine_ls_abs_structure_Flack 0.039(11)
_refine_ls_extinction_method none
_refine_ls_goodness_of_fit_ref 1.077
_refine_ls_hydrogen_treatment mixed
_refine_ls_matrix_type full
_refine_ls_number_parameters 561
_refine_ls_number_reflns 8658
_refine_ls_number_restraints 1
_refine_ls_restrained_S_all 1.077
_refine_ls_R_factor_all 0.0894
_refine_ls_R_factor_gt 0.0639
_refine_ls_shift/su_max 0.000
_refine_ls_shift/su_mean 0.000
_refine_ls_structure_factor_coef Fsqd
_refine_ls_weighting_details 'calc w=1/[\s^2^(Fo^2^)+(0.0232P)^2^+2.6527P] where P=(Fo^2^+2Fc^2^)/3'
_refine_ls_weighting_scheme calc
_refine_ls_wR_factor_gt 0.1289
_refine_ls_wR_factor_ref 0.1384
_reflns_number_gt 6637
_reflns_number_total 8658
_reflns_threshold_expression >2sigma(I)
_cod_data_source_file c3sc53542h3.cif
_cod_data_source_block shelxl
_cod_depositor_comments
;
The following automatic conversions were performed:

'_symmetry_cell_setting' value 'Monoclinic' changed to 'monoclinic'
according to
/usr/data/users/saulius/crontab/automatic-downloads/rss-feeds/RSC/lib/dictionaries/cif_core.dic
dictionary named 'cif_core.dic' version 2.4.2 from 2011-04-26.

Automatic conversion script
Id: cif_fix_values 2281 2013-09-26 08:29:07Z andrius 
;
_cod_original_sg_symbol_H-M 'P2(1)   '
_cod_database_code 1514297

loop_
_symmetry_equiv_pos_as_xyz
'x, y, z'
'-x, y+1/2, -z'

loop_
_atom_site_label
_atom_site_type_symbol
_atom_site_fract_x
_atom_site_fract_y
_atom_site_fract_z
_atom_site_U_iso_or_equiv
_atom_site_adp_type
_atom_site_occupancy
_atom_site_symmetry_multiplicity
_atom_site_calc_flag
_atom_site_refinement_flags
Br1 Br 0.32075(9) -0.30077(7) 0.22014(3) 0.0537(2) Uani 1 1 d .
Br2 Br 0.31807(8) 1.36855(6) 0.28032(3) 0.0454(2) Uani 1 1 d .
C1 C 0.7428(7) 0.6695(6) 0.0183(3) 0.0352(15) Uani 1 1 d .
H1 H 0.7195 0.6153 -0.0149 0.042 Uiso 1 1 calc R
C2 C 0.7552(7) 0.6199(6) 0.0744(2) 0.0300(14) Uani 1 1 d .
C3 C 0.7920(7) 0.7353(6) 0.1096(3) 0.0318(15) Uani 1 1 d .
C4 C 0.8193(7) 0.7543(7) 0.1695(3) 0.0386(16) Uani 1 1 d .
H4 H 0.8142 0.6794 0.1960 0.046 Uiso 1 1 calc R
C5 C 0.8540(7) 0.8844(7) 0.1894(3) 0.0411(16) Uani 1 1 d .
H5 H 0.8727 0.8984 0.2298 0.049 Uiso 1 1 calc R
C6 C 0.8616(8) 0.9953(8) 0.1505(3) 0.0477(19) Uani 1 1 d .
H6 H 0.8890 1.0827 0.1647 0.057 Uiso 1 1 calc R
C7 C 0.8300(8) 0.9796(7) 0.0922(3) 0.049(2) Uani 1 1 d .
H7 H 0.8313 1.0559 0.0664 0.059 Uiso 1 1 calc R
C8 C 0.7959(6) 0.8491(7) 0.0719(2) 0.0314(14) Uani 1 1 d .
C9 C 0.8290(7) 0.4276(7) 0.1404(3) 0.0332(15) Uani 1 1 d .
C10 C 0.7280(6) 0.4743(6) 0.0938(2) 0.0292(13) Uani 1 1 d .
C11 C 0.5897(6) 0.4746(6) 0.1246(2) 0.0306(14) Uani 1 1 d .
H11A H 0.5961 0.5344 0.1595 0.037 Uiso 1 1 calc R
H11B H 0.5209 0.5151 0.0978 0.037 Uiso 1 1 calc R
C12 C 0.7318(6) 0.3750(7) 0.0403(2) 0.0326(14) Uani 1 1 d .
C13 C 0.8573(7) 0.3271(7) 0.0201(3) 0.0397(16) Uani 1 1 d .
H13 H 0.9390 0.3547 0.0393 0.048 Uiso 1 1 calc R
C14 C 0.8637(7) 0.2390(7) -0.0281(3) 0.0408(16) Uani 1 1 d .
H14 H 0.9490 0.2054 -0.0414 0.049 Uiso 1 1 calc R
C15 C 0.7438(7) 0.2016(8) -0.0560(2) 0.0416(16) Uani 1 1 d .
H15 H 0.7462 0.1402 -0.0883 0.050 Uiso 1 1 calc R
C16 C 0.6223(8) 0.2527(8) -0.0372(3) 0.049(2) Uani 1 1 d .
H16 H 0.5408 0.2292 -0.0576 0.058 Uiso 1 1 calc R
C17 C 0.6157(7) 0.3384(7) 0.0111(3) 0.0421(17) Uani 1 1 d .
H17 H 0.5299 0.3717 0.0239 0.051 Uiso 1 1 calc R
C18 C 0.4214(6) 0.2828(7) 0.1281(2) 0.0307(14) Uani 1 1 d .
C19 C 0.3956(6) 0.1373(6) 0.1491(2) 0.0293(14) Uani 1 1 d .
C20 C 0.5041(7) 0.0532(7) 0.1654(3) 0.0499(19) Uani 1 1 d .
H20 H 0.5949 0.0868 0.1629 0.060 Uiso 1 1 calc R
C21 C 0.4814(8) -0.0768(7) 0.1849(3) 0.0499(19) Uani 1 1 d .
H21 H 0.5557 -0.1348 0.1951 0.060 Uiso 1 1 calc R
C22 C 0.3482(7) -0.1231(7) 0.1895(2) 0.0385(15) Uani 1 1 d .
C23 C 0.2413(8) -0.0457(7) 0.1728(3) 0.0469(18) Uani 1 1 d .
H23 H 0.1506 -0.0799 0.1749 0.056 Uiso 1 1 calc R
C24 C 0.2683(7) 0.0898(7) 0.1517(3) 0.0409(16) Uani 1 1 d .
H24 H 0.1946 0.1465 0.1395 0.049 Uiso 1 1 calc R
C25 C 1.0614(7) 0.4315(8) 0.1711(3) 0.0461(18) Uani 1 1 d .
H25A H 1.1094 0.5126 0.1860 0.069 Uiso 1 1 calc R
H25B H 1.1270 0.3693 0.1527 0.069 Uiso 1 1 calc R
H25C H 1.0165 0.3843 0.2036 0.069 Uiso 1 1 calc R
C26 C 0.7437(5) 0.3986(5) 0.4816(2) 0.0205(12) Uani 1 1 d .
H26 H 0.7216 0.4530 0.5148 0.025 Uiso 1 1 calc R
C27 C 0.7550(5) 0.4467(5) 0.4261(2) 0.0173(11) Uani 1 1 d .
C28 C 0.7965(5) 0.2166(6) 0.4275(2) 0.0222(12) Uani 1 1 d .
C29 C 0.8312(6) 0.0866(6) 0.4075(3) 0.0307(14) Uani 1 1 d .
H29 H 0.8340 0.0105 0.4334 0.037 Uiso 1 1 calc R
C30 C 0.8616(6) 0.0710(6) 0.3487(3) 0.0323(15) Uani 1 1 d .
H30 H 0.8876 -0.0165 0.3342 0.039 Uiso 1 1 calc R
C31 C 0.8541(6) 0.1837(7) 0.3103(2) 0.0303(14) Uani 1 1 d .
H31 H 0.8727 0.1708 0.2699 0.036 Uiso 1 1 calc R
C32 C 0.8203(5) 0.3122(6) 0.3304(2) 0.0228(12) Uani 1 1 d .
H32 H 0.8159 0.3876 0.3042 0.027 Uiso 1 1 calc R
C33 C 0.7923(5) 0.3309(5) 0.3899(2) 0.0212(12) Uani 1 1 d .
C34 C 0.5842(6) 0.5922(6) 0.3763(2) 0.0231(12) Uani 1 1 d .
H34A H 0.5867 0.5308 0.3418 0.028 Uiso 1 1 calc R
H34B H 0.5167 0.5546 0.4041 0.028 Uiso 1 1 calc R
C35 C 0.7277(6) 0.5934(5) 0.4062(2) 0.0192(11) Uani 1 1 d .
C36 C 0.8300(6) 0.6393(6) 0.3601(2) 0.0218(12) Uani 1 1 d .
C37 C 1.0592(6) 0.6354(7) 0.3282(3) 0.0331(14) Uani 1 1 d .
H37A H 1.0491 0.5778 0.2932 0.050 Uiso 1 1 calc R
H37B H 1.1508 0.6233 0.3448 0.050 Uiso 1 1 calc R
H37C H 1.0459 0.7318 0.3174 0.050 Uiso 1 1 calc R
C38 C 0.4204(6) 0.7834(6) 0.3724(2) 0.0216(12) Uani 1 1 d .
C39 C 0.3959(6) 0.9275(6) 0.3517(2) 0.0204(12) Uani 1 1 d .
C40 C 0.2665(6) 0.9794(6) 0.3488(3) 0.0283(13) Uani 1 1 d .
H40 H 0.1923 0.9242 0.3614 0.034 Uiso 1 1 calc R
C41 C 0.2406(6) 1.1109(6) 0.3279(3) 0.0342(15) Uani 1 1 d .
H41 H 0.1500 1.1452 0.3256 0.041 Uiso 1 1 calc R
C42 C 0.3487(6) 1.1894(6) 0.3108(2) 0.0275(13) Uani 1 1 d .
C43 C 0.4788(6) 1.1420(6) 0.3144(3) 0.0362(15) Uani 1 1 d .
H43 H 0.5524 1.1990 0.3027 0.043 Uiso 1 1 calc R
C44 C 0.5042(7) 1.0132(7) 0.3347(3) 0.0370(15) Uani 1 1 d .
H44 H 0.5955 0.9811 0.3375 0.044 Uiso 1 1 calc R
C45 C 0.7334(5) 0.6915(6) 0.4592(2) 0.0200(11) Uani 1 1 d .
C46 C 0.6171(6) 0.7277(7) 0.4889(2) 0.0298(14) Uani 1 1 d .
H46 H 0.5311 0.6937 0.4761 0.036 Uiso 1 1 calc R
C47 C 0.6238(7) 0.8129(7) 0.5373(3) 0.0366(16) Uani 1 1 d .
H47 H 0.5424 0.8359 0.5574 0.044 Uiso 1 1 calc R
C48 C 0.7462(6) 0.8648(7) 0.5567(2) 0.0340(14) Uani 1 1 d .
H48 H 0.7493 0.9251 0.5894 0.041 Uiso 1 1 calc R
C49 C 0.8642(6) 0.8286(6) 0.5284(2) 0.0283(13) Uani 1 1 d .
H49 H 0.9493 0.8636 0.5417 0.034 Uiso 1 1 calc R
C50 C 0.8599(6) 0.7417(6) 0.4807(2) 0.0251(12) Uani 1 1 d .
H50 H 0.9423 0.7154 0.4621 0.030 Uiso 1 1 calc R
N1 N 0.7682(6) 0.8051(5) 0.0165(2) 0.0372(13) Uani 1 1 d .
H1A H 0.7671 0.8566 -0.0152 0.045 Uiso 1 1 calc R
N2 N 0.5420(5) 0.3391(5) 0.1430(2) 0.0316(12) Uani 1 1 d .
H2A H 0.5967 0.2905 0.1656 0.038 Uiso 1 1 calc R
N3 N 0.7686(5) 0.2606(5) 0.4831(2) 0.0255(11) Uani 1 1 d .
H3A H 0.7669 0.2087 0.5147 0.031 Uiso 1 1 calc R
N4 N 0.5404(4) 0.7276(5) 0.35773(18) 0.0240(11) Uani 1 1 d .
H4A H 0.5957 0.7758 0.3356 0.029 Uiso 1 1 calc R
O1 O 0.9605(5) 0.4730(5) 0.12856(18) 0.0401(11) Uani 1 1 d .
O2 O 0.8039(4) 0.3582(6) 0.18180(17) 0.0411(11) Uani 1 1 d .
O3 O 0.3299(4) 0.3448(5) 0.10000(17) 0.0387(11) Uani 1 1 d .
O4 O 0.9577(4) 0.5959(4) 0.37136(16) 0.0278(9) Uani 1 1 d .
O5 O 0.8019(4) 0.7079(5) 0.31783(16) 0.0346(10) Uani 1 1 d .
O6 O 0.3324(4) 0.7223(4) 0.40112(15) 0.0260(9) Uani 1 1 d .

loop_
_atom_site_aniso_label
_atom_site_aniso_U_11
_atom_site_aniso_U_22
_atom_site_aniso_U_33
_atom_site_aniso_U_23
_atom_site_aniso_U_13
_atom_site_aniso_U_12
Br1 0.0982(6) 0.0269(4) 0.0362(4) 0.0041(3) 0.0038(3) -0.0124(4)
Br2 0.0792(5) 0.0221(3) 0.0350(3) 0.0040(3) -0.0053(3) 0.0133(4)
C1 0.049(4) 0.027(4) 0.030(3) 0.000(2) -0.007(3) -0.009(3)
C2 0.046(4) 0.022(3) 0.022(3) 0.001(2) -0.002(3) -0.002(3)
C3 0.045(4) 0.024(3) 0.027(3) 0.004(2) -0.008(3) 0.003(3)
C4 0.060(5) 0.025(3) 0.031(3) 0.003(3) -0.005(3) -0.002(3)
C5 0.058(4) 0.030(4) 0.035(3) -0.008(3) -0.006(3) -0.004(3)
C6 0.057(5) 0.028(4) 0.058(5) -0.013(3) 0.000(4) -0.004(3)
C7 0.082(6) 0.025(4) 0.041(4) 0.008(3) 0.000(4) -0.004(4)
C8 0.034(3) 0.027(4) 0.033(3) 0.008(3) 0.001(2) -0.004(3)
C9 0.053(4) 0.022(3) 0.025(3) -0.007(3) -0.004(3) -0.001(3)
C10 0.034(4) 0.027(3) 0.026(3) 0.000(2) -0.004(3) -0.005(3)
C11 0.043(4) 0.025(3) 0.023(3) 0.007(2) 0.005(3) 0.002(3)
C12 0.049(4) 0.029(3) 0.020(3) 0.006(3) 0.005(2) -0.011(3)
C13 0.045(4) 0.037(4) 0.037(4) 0.005(3) -0.009(3) -0.016(3)
C14 0.050(4) 0.041(4) 0.031(3) 0.002(3) 0.007(3) -0.004(3)
C15 0.071(5) 0.031(3) 0.023(3) -0.005(3) 0.010(3) -0.002(4)
C16 0.061(5) 0.054(5) 0.031(4) -0.015(3) -0.005(3) -0.024(4)
C17 0.048(4) 0.044(5) 0.035(3) -0.006(3) 0.007(3) -0.005(3)
C18 0.029(3) 0.040(4) 0.023(3) -0.002(3) 0.007(3) -0.003(3)
C19 0.036(4) 0.029(3) 0.023(3) 0.000(2) 0.005(3) 0.004(3)
C20 0.042(4) 0.029(4) 0.079(5) 0.002(4) -0.006(4) -0.008(3)
C21 0.051(5) 0.029(4) 0.069(5) 0.004(3) -0.010(4) 0.005(3)
C22 0.072(5) 0.020(3) 0.024(3) 0.000(3) 0.002(3) 0.001(4)
C23 0.047(5) 0.038(4) 0.056(4) -0.011(3) 0.019(3) -0.012(3)
C24 0.048(5) 0.032(4) 0.043(4) 0.003(3) 0.007(3) -0.007(3)
C25 0.040(4) 0.053(5) 0.045(4) -0.004(3) -0.012(3) 0.002(3)
C26 0.021(3) 0.019(3) 0.021(3) -0.001(2) 0.002(2) 0.003(2)
C27 0.013(3) 0.021(3) 0.019(3) 0.001(2) 0.003(2) 0.003(2)
C28 0.021(3) 0.020(3) 0.025(3) 0.005(2) 0.001(2) 0.005(2)
C29 0.031(4) 0.022(3) 0.038(4) 0.009(3) -0.005(3) -0.002(3)
C30 0.031(4) 0.019(3) 0.047(4) -0.006(3) -0.001(3) 0.010(3)
C31 0.033(3) 0.031(4) 0.027(3) -0.006(3) 0.001(2) 0.003(3)
C32 0.026(3) 0.020(3) 0.023(3) 0.004(2) 0.001(2) 0.003(2)
C33 0.022(3) 0.014(3) 0.027(3) 0.005(2) -0.001(2) -0.003(2)
C34 0.029(3) 0.022(3) 0.019(3) 0.002(2) -0.004(2) 0.001(2)
C35 0.027(3) 0.016(3) 0.015(2) 0.002(2) 0.001(2) 0.006(2)
C36 0.034(4) 0.010(3) 0.021(3) -0.001(2) 0.002(2) 0.000(2)
C37 0.028(3) 0.030(3) 0.042(4) -0.005(3) 0.009(3) -0.002(3)
C38 0.025(3) 0.027(3) 0.013(2) -0.002(2) -0.004(2) 0.010(2)
C39 0.028(3) 0.021(3) 0.012(2) 0.000(2) -0.006(2) 0.000(2)
C40 0.024(3) 0.026(3) 0.036(3) -0.002(3) -0.003(2) 0.006(2)
C41 0.032(4) 0.023(3) 0.048(4) -0.005(3) -0.018(3) 0.007(3)
C42 0.049(4) 0.011(3) 0.023(3) 0.002(2) -0.006(2) 0.005(3)
C43 0.036(4) 0.024(3) 0.049(4) 0.006(3) 0.009(3) -0.002(3)
C44 0.032(4) 0.025(3) 0.054(4) 0.002(3) 0.001(3) 0.006(3)
C45 0.026(3) 0.017(3) 0.017(2) 0.003(2) -0.001(2) 0.006(2)
C46 0.026(3) 0.041(4) 0.022(3) -0.005(3) -0.004(2) 0.009(3)
C47 0.036(4) 0.048(4) 0.026(3) -0.014(3) 0.004(3) 0.012(3)
C48 0.059(4) 0.024(3) 0.020(3) -0.004(3) -0.011(3) 0.002(3)
C49 0.035(3) 0.026(3) 0.024(3) -0.005(2) -0.009(2) -0.002(3)
C50 0.028(3) 0.026(3) 0.021(3) 0.003(2) 0.002(2) 0.001(2)
N1 0.055(4) 0.029(3) 0.028(3) 0.010(2) -0.004(2) -0.010(3)
N2 0.041(3) 0.023(3) 0.031(3) 0.003(2) 0.004(2) -0.004(2)
N3 0.027(3) 0.021(3) 0.029(2) 0.009(2) -0.003(2) 0.005(2)
N4 0.031(3) 0.021(3) 0.020(2) 0.0023(19) -0.0008(18) 0.005(2)
O1 0.045(3) 0.036(3) 0.039(2) 0.009(2) -0.013(2) -0.015(2)
O2 0.051(3) 0.039(3) 0.033(2) 0.017(2) -0.0072(19) -0.007(2)
O3 0.057(3) 0.033(3) 0.027(2) 0.006(2) -0.0032(19) -0.006(2)
O4 0.026(2) 0.029(2) 0.028(2) 0.0020(17) 0.0054(17) 0.0089(17)
O5 0.039(2) 0.038(3) 0.027(2) 0.011(2) 0.0101(17) 0.011(2)
O6 0.031(2) 0.026(2) 0.0212(18) 0.0039(17) -0.0007(16) 0.0061(19)

loop_
_atom_type_symbol
_atom_type_description
_atom_type_scat_dispersion_real
_atom_type_scat_dispersion_imag
_atom_type_scat_source
C C 0.0033 0.0016 'International Tables Vol C Tables 4.2.6.8 and 6.1.1.4'
H H 0.0000 0.0000 'International Tables Vol C Tables 4.2.6.8 and 6.1.1.4'
N N 0.0061 0.0033 'International Tables Vol C Tables 4.2.6.8 and 6.1.1.4'
O O 0.0106 0.0060 'International Tables Vol C Tables 4.2.6.8 and 6.1.1.4'
Br Br -0.2901 2.4595 'International Tables Vol C Tables 4.2.6.8 and 6.1.1.4'

loop_
_geom_angle_atom_site_label_1
_geom_angle_atom_site_label_2
_geom_angle_atom_site_label_3
_geom_angle
N1 C1 C2 111.0(5)
N1 C1 H1 124.5
C2 C1 H1 124.5
C1 C2 C3 105.6(5)
C1 C2 C10 126.1(5)
C3 C2 C10 128.2(5)
C4 C3 C8 119.2(6)
C4 C3 C2 134.3(6)
C8 C3 C2 106.5(5)
C5 C4 C3 118.9(6)
C5 C4 H4 120.6
C3 C4 H4 120.6
C4 C5 C6 120.8(6)
C4 C5 H5 119.6
C6 C5 H5 119.6
C7 C6 C5 121.0(7)
C7 C6 H6 119.5
C5 C6 H6 119.5
C6 C7 C8 118.5(7)
C6 C7 H7 120.7
C8 C7 H7 120.7
N1 C8 C7 130.1(6)
N1 C8 C3 108.3(5)
C7 C8 C3 121.5(6)
O2 C9 O1 122.1(6)
O2 C9 C10 126.2(6)
O1 C9 C10 111.7(5)
C2 C10 C9 111.9(5)
C2 C10 C11 107.0(5)
C9 C10 C11 104.7(5)
C2 C10 C12 110.4(5)
C9 C10 C12 110.1(5)
C11 C10 C12 112.7(5)
N2 C11 C10 114.5(5)
N2 C11 H11A 108.6
C10 C11 H11A 108.6
N2 C11 H11B 108.6
C10 C11 H11B 108.6
H11A C11 H11B 107.6
C17 C12 C13 119.0(6)
C17 C12 C10 121.5(6)
C13 C12 C10 119.5(5)
C12 C13 C14 120.6(6)
C12 C13 H13 119.7
C14 C13 H13 119.7
C15 C14 C13 118.9(6)
C15 C14 H14 120.6
C13 C14 H14 120.6
C16 C15 C14 120.1(6)
C16 C15 H15 120.0
C14 C15 H15 120.0
C15 C16 C17 121.0(6)
C15 C16 H16 119.5
C17 C16 H16 119.5
C12 C17 C16 120.4(7)
C12 C17 H17 119.8
C16 C17 H17 119.8
O3 C18 N2 123.9(6)
O3 C18 C19 119.5(6)
N2 C18 C19 116.6(6)
C24 C19 C20 119.8(6)
C24 C19 C18 119.8(6)
C20 C19 C18 120.4(6)
C21 C20 C19 120.7(7)
C21 C20 H20 119.7
C19 C20 H20 119.7
C20 C21 C22 118.9(7)
C20 C21 H21 120.5
C22 C21 H21 120.5
C23 C22 C21 121.9(7)
C23 C22 Br1 120.5(6)
C21 C22 Br1 117.6(5)
C22 C23 C24 117.9(7)
C22 C23 H23 121.0
C24 C23 H23 121.0
C19 C24 C23 120.7(7)
C19 C24 H24 119.6
C23 C24 H24 119.6
O1 C25 H25A 109.5
O1 C25 H25B 109.5
H25A C25 H25B 109.5
O1 C25 H25C 109.5
H25A C25 H25C 109.5
H25B C25 H25C 109.5
C27 C26 N3 110.4(5)
C27 C26 H26 124.8
N3 C26 H26 124.8
C26 C27 C33 106.6(5)
C26 C27 C35 126.0(5)
C33 C27 C35 127.4(4)
N3 C28 C29 129.9(5)
N3 C28 C33 108.2(5)
C29 C28 C33 121.9(5)
C30 C29 C28 118.3(6)
C30 C29 H29 120.9
C28 C29 H29 120.9
C29 C30 C31 120.5(6)
C29 C30 H30 119.8
C31 C30 H30 119.8
C32 C31 C30 120.9(5)
C32 C31 H31 119.5
C30 C31 H31 119.5
C31 C32 C33 119.5(5)
C31 C32 H32 120.3
C33 C32 H32 120.3
C32 C33 C28 118.9(5)
C32 C33 C27 135.0(5)
C28 C33 C27 106.1(5)
N4 C34 C35 112.7(4)
N4 C34 H34A 109.1
C35 C34 H34A 109.1
N4 C34 H34B 109.1
C35 C34 H34B 109.1
H34A C34 H34B 107.8
C27 C35 C36 111.5(4)
C27 C35 C45 110.1(4)
C36 C35 C45 109.8(4)
C27 C35 C34 106.2(4)
C36 C35 C34 107.1(4)
C45 C35 C34 112.1(4)
O5 C36 O4 122.3(5)
O5 C36 C35 124.6(5)
O4 C36 C35 113.0(5)
O4 C37 H37A 109.5
O4 C37 H37B 109.5
H37A C37 H37B 109.5
O4 C37 H37C 109.5
H37A C37 H37C 109.5
H37B C37 H37C 109.5
O6 C38 N4 123.5(5)
O6 C38 C39 120.4(5)
N4 C38 C39 116.1(5)
C40 C39 C44 117.9(6)
C40 C39 C38 120.5(5)
C44 C39 C38 121.6(5)
C39 C40 C41 121.7(6)
C39 C40 H40 119.2
C41 C40 H40 119.2
C42 C41 C40 118.3(6)
C42 C41 H41 120.8
C40 C41 H41 120.8
C43 C42 C41 121.4(6)
C43 C42 Br2 118.7(5)
C41 C42 Br2 119.9(4)
C42 C43 C44 120.3(6)
C42 C43 H43 119.9
C44 C43 H43 119.9
C43 C44 C39 120.4(6)
C43 C44 H44 119.8
C39 C44 H44 119.8
C46 C45 C50 117.8(5)
C46 C45 C35 121.3(5)
C50 C45 C35 120.8(5)
C45 C46 C47 120.8(5)
C45 C46 H46 119.6
C47 C46 H46 119.6
C48 C47 C46 121.1(6)
C48 C47 H47 119.4
C46 C47 H47 119.4
C47 C48 C49 119.3(6)
C47 C48 H48 120.4
C49 C48 H48 120.4
C48 C49 C50 120.4(5)
C48 C49 H49 119.8
C50 C49 H49 119.8
C49 C50 C45 120.5(5)
C49 C50 H50 119.7
C45 C50 H50 119.7
C1 N1 C8 108.5(5)
C1 N1 H1A 125.7
C8 N1 H1A 125.7
C18 N2 C11 125.2(5)
C18 N2 H2A 117.4
C11 N2 H2A 117.4
C26 N3 C28 108.8(5)
C26 N3 H3A 125.6
C28 N3 H3A 125.6
C38 N4 C34 123.7(5)
C38 N4 H4A 118.1
C34 N4 H4A 118.1
C9 O1 C25 114.4(5)
C36 O4 C37 115.2(4)

loop_
_geom_bond_atom_site_label_1
_geom_bond_atom_site_label_2
_geom_bond_distance
Br1 C22 1.888(7)
Br2 C42 1.904(6)
C1 N1 1.346(8)
C1 C2 1.374(8)
C1 H1 0.9500
C2 C3 1.429(8)
C2 C10 1.512(8)
C3 C4 1.404(8)
C3 C8 1.406(8)
C4 C5 1.389(9)
C4 H4 0.9500
C5 C6 1.402(10)
C5 H5 0.9500
C6 C7 1.373(10)
C6 H6 0.9500
C7 C8 1.394(9)
C7 H7 0.9500
C8 N1 1.362(7)
C9 O2 1.189(7)
C9 O1 1.391(8)
C9 C10 1.519(9)
C10 C11 1.529(8)
C10 C12 1.559(8)
C11 N2 1.464(7)
C11 H11A 0.9900
C11 H11B 0.9900
C12 C17 1.363(8)
C12 C13 1.396(9)
C13 C14 1.398(9)
C13 H13 0.9500
C14 C15 1.382(9)
C14 H14 0.9500
C15 C16 1.362(10)
C15 H15 0.9500
C16 C17 1.385(9)
C16 H16 0.9500
C17 H17 0.9500
C18 O3 1.254(7)
C18 N2 1.346(7)
C18 C19 1.519(9)
C19 C24 1.332(9)
C19 C20 1.392(9)
C20 C21 1.362(10)
C20 H20 0.9500
C21 C22 1.386(10)
C21 H21 0.9500
C22 C23 1.345(10)
C23 C24 1.432(10)
C23 H23 0.9500
C24 H24 0.9500
C25 O1 1.440(7)
C25 H25A 0.9800
C25 H25B 0.9800
C25 H25C 0.9800
C26 C27 1.358(7)
C26 N3 1.368(7)
C26 H26 0.9500
C27 C33 1.448(7)
C27 C35 1.523(7)
C28 N3 1.370(7)
C28 C29 1.391(8)
C28 C33 1.407(7)
C29 C30 1.383(9)
C29 H29 0.9500
C30 C31 1.409(9)
C30 H30 0.9500
C31 C32 1.376(8)
C31 H31 0.9500
C32 C33 1.398(8)
C32 H32 0.9500
C34 N4 1.451(7)
C34 C35 1.560(7)
C34 H34A 0.9900
C34 H34B 0.9900
C35 C36 1.524(8)
C35 C45 1.544(7)
C36 O5 1.206(7)
C36 O4 1.344(7)
C37 O4 1.456(7)
C37 H37A 0.9800
C37 H37B 0.9800
C37 H37C 0.9800
C38 O6 1.239(7)
C38 N4 1.340(7)
C38 C39 1.502(8)
C39 C40 1.367(8)
C39 C44 1.406(8)
C40 C41 1.391(8)
C40 H40 0.9500
C41 C42 1.365(9)
C41 H41 0.9500
C42 C43 1.358(8)
C43 C44 1.361(9)
C43 H43 0.9500
C44 H44 0.9500
C45 C46 1.375(7)
C45 C50 1.417(8)
C46 C47 1.383(8)
C46 H46 0.9500
C47 C48 1.373(9)
C47 H47 0.9500
C48 C49 1.374(8)
C48 H48 0.9500
C49 C50 1.380(7)
C49 H49 0.9500
C50 H50 0.9500
N1 H1A 0.8800
N2 H2A 0.8800
N3 H3A 0.8800
N4 H4A 0.8800
